data_7219743
loop_
_publ_author_name
'Ou, Yan-Jun'
'Ding, Yu-Jia'
'Hong, Xu-Jia'
'Wei, Qin'
'Zheng, Zhi-Peng'
'Long, Yuhua'
'Cai, Prof. Yue-Peng'
'Yao, Xiangdong'

_publ_section_title
;
 A series of temperature-dependent CdII-complexes containing an important
 family of N-rich heterocycles from in situ conversion of pyridine-type
 Schiff base
;
_journal_name_full 'RSC Adv.'
_journal_paper_doi 10.1039/C4RA16198J
_journal_year 2015
_chemical_formula_sum 'C48 H32 Cd2 Cl4 N12'
_chemical_formula_weight 1143.46
_chemical_name_systematic
; 
 ? 
;
_space_group_IT_number 2
_symmetry_cell_setting triclinic
_symmetry_space_group_name_Hall '-P 1'
_symmetry_space_group_name_H-M 'P -1'
_atom_sites_solution_hydrogens geom
_atom_sites_solution_primary direct
_atom_sites_solution_secondary difmap
_audit_creation_method SHELXL-97
_audit_update_record
;
2014-10-18 deposited with the CCDC.
2015-03-03 downloaded from the CCDC.
;
_cell_angle_alpha 72.174(7)
_cell_angle_beta 78.698(7)
_cell_angle_gamma 81.504(7)
_cell_formula_units_Z 1
_cell_length_a 9.471(5)
_cell_length_b 10.437(6)
_cell_length_c 13.576(8)
_cell_measurement_reflns_used 1223
_cell_measurement_temperature 298(2)
_cell_measurement_theta_max 19.97
_cell_measurement_theta_min 2.50
_cell_volume 1247.2(12)
_computing_cell_refinement 'Bruker SAINT'
_computing_data_collection 'Bruker APEX2'
_computing_data_reduction 'Bruker SAINT'
_computing_molecular_graphics 'Bruker SHELXTL'
_computing_publication_material 'Bruker SHELXTL'
_computing_structure_refinement 'SHELXL-97 (Sheldrick, 2008)'
_computing_structure_solution 'SHELXS-97 (Sheldrick, 2008)'
_diffrn_ambient_temperature 298(2)
_diffrn_measured_fraction_theta_full 0.977
_diffrn_measured_fraction_theta_max 0.977
_diffrn_measurement_device_type 'Bruker APEX-II CCD'
_diffrn_measurement_method '\f and \w scans'
_diffrn_radiation_monochromator graphite
_diffrn_radiation_source 'fine-focus sealed tube'
_diffrn_radiation_type MoK\a
_diffrn_radiation_wavelength 0.71073
_diffrn_reflns_av_R_equivalents 0.0471
_diffrn_reflns_av_sigmaI/netI 0.0911
_diffrn_reflns_limit_h_max 9
_diffrn_reflns_limit_h_min -11
_diffrn_reflns_limit_k_max 12
_diffrn_reflns_limit_k_min -11
_diffrn_reflns_limit_l_max 16
_diffrn_reflns_limit_l_min -15
_diffrn_reflns_number 6401
_diffrn_reflns_theta_full 25.24
_diffrn_reflns_theta_max 25.24
_diffrn_reflns_theta_min 1.60
_exptl_absorpt_coefficient_mu 1.113
_exptl_absorpt_correction_T_max 0.8969
_exptl_absorpt_correction_T_min 0.7839
_exptl_absorpt_correction_type multi-scan
_exptl_absorpt_process_details 'SADABS (Sheldrick, 1996)'
_exptl_crystal_colour 'pale yellow'
_exptl_crystal_density_diffrn 1.522
_exptl_crystal_density_method 'not measured'
_exptl_crystal_description block
_exptl_crystal_F_000 568
_exptl_crystal_size_max 0.23
_exptl_crystal_size_mid 0.16
_exptl_crystal_size_min 0.10
_refine_diff_density_max 1.208
_refine_diff_density_min -1.000
_refine_diff_density_rms 0.226
_refine_ls_extinction_coef 0.002(2)
_refine_ls_extinction_expression Fc^*^=kFc[1+0.001xFc^2^\l^3^/sin(2\q)]^-1/4^
_refine_ls_extinction_method SHELXL
_refine_ls_goodness_of_fit_ref 1.037
_refine_ls_hydrogen_treatment constr
_refine_ls_matrix_type full
_refine_ls_number_parameters 299
_refine_ls_number_reflns 4422
_refine_ls_number_restraints 0
_refine_ls_restrained_S_all 1.037
_refine_ls_R_factor_all 0.0857
_refine_ls_R_factor_gt 0.0590
_refine_ls_shift/su_max 0.000
_refine_ls_shift/su_mean 0.000
_refine_ls_structure_factor_coef Fsqd
_refine_ls_weighting_details 'calc w=1/[\s^2^(Fo^2^)+(0.1809P)^2^+0.0000P] where P=(Fo^2^+2Fc^2^)/3'
_refine_ls_weighting_scheme calc
_refine_ls_wR_factor_gt 0.1372
_refine_ls_wR_factor_ref 0.1724
_reflns_number_gt 3083
_reflns_number_total 4422
_reflns_threshold_expression >2sigma(I)
_cod_data_source_file c4ra16198j2.cif
_cod_data_source_block c
_cod_depositor_comments
;
The following automatic conversions were performed:

'_symmetry_cell_setting' value 'Triclinic' changed to 'triclinic'
according to
/usr/data/users/saulius/crontab/automatic-downloads/rss-feeds/RSC/lib/dictionaries/cif_core.dic
dictionary named 'cif_core.dic' version 2.4.2 from 2011-04-26.

Automatic conversion script
Id: cif_fix_values 3086 2015-02-26 13:12:21Z robertas 
;
_cod_original_cell_volume 1247.3(12)
_cod_original_sg_symbol_H-M P-1
_cod_database_code 7219743

loop_
_symmetry_equiv_pos_as_xyz
'x, y, z'
'-x, -y, -z'

loop_
_atom_site_label
_atom_site_type_symbol
_atom_site_fract_x
_atom_site_fract_y
_atom_site_fract_z
_atom_site_U_iso_or_equiv
_atom_site_adp_type
_atom_site_occupancy
_atom_site_symmetry_multiplicity
_atom_site_calc_flag
_atom_site_refinement_flags
Cd1 Cd 0.63215(7) 0.60546(7) 0.87905(5) 0.0467(4) Uani 1 1 d .
Cl1 Cl 0.8006(3) 0.7907(3) 0.8121(2) 0.0620(7) Uani 1 1 d .
Cl2 Cl 0.5528(3) 0.6081(3) 1.0630(2) 0.0608(7) Uani 1 1 d .
N1 N 0.8318(8) 0.4424(8) 0.8674(6) 0.0448(18) Uani 1 1 d .
N2 N 0.6691(8) 0.5554(7) 0.7184(6) 0.0404(17) Uani 1 1 d .
N3 N 0.4461(8) 0.7148(8) 0.7798(6) 0.0469(18) Uani 1 1 d .
N4 N 0.5601(11) 0.6761(11) 0.3670(7) 0.070(3) Uani 1 1 d .
N5 N 0.7251(8) 0.5148(7) 0.5244(6) 0.0438(18) Uani 1 1 d .
N6 N 0.9761(9) 0.3372(9) 0.4849(7) 0.056(2) Uani 1 1 d .
C1 C 0.9160(11) 0.4052(11) 0.9430(8) 0.056(3) Uani 1 1 d .
H1 H 0.8776 0.4149 1.0091 0.067 Uiso 1 1 calc R
C2 C 1.0556(13) 0.3539(12) 0.9244(9) 0.067(3) Uani 1 1 d .
H2 H 1.1107 0.3249 0.9782 0.080 Uiso 1 1 calc R
C3 C 1.1151(12) 0.3449(14) 0.8262(9) 0.075(4) Uani 1 1 d .
H3 H 1.2120 0.3141 0.8118 0.090 Uiso 1 1 calc R
C4 C 1.0296(11) 0.3821(12) 0.7491(8) 0.059(3) Uani 1 1 d .
H4 H 1.0683 0.3765 0.6819 0.071 Uiso 1 1 calc R
C5 C 0.8855(9) 0.4282(9) 0.7721(7) 0.042(2) Uani 1 1 d .
C6 C 0.7837(9) 0.4717(9) 0.6955(7) 0.040(2) Uani 1 1 d .
C7 C 0.5802(9) 0.6169(8) 0.6505(7) 0.041(2) Uani 1 1 d .
C8 C 0.4430(10) 0.6830(9) 0.6941(7) 0.041(2) Uani 1 1 d .
C9 C 0.3163(11) 0.6971(11) 0.6546(8) 0.054(2) Uani 1 1 d .
H9 H 0.3168 0.6721 0.5944 0.065 Uiso 1 1 calc R
C10 C 0.1931(11) 0.7465(12) 0.7021(9) 0.065(3) Uani 1 1 d .
H10 H 0.1071 0.7536 0.6767 0.078 Uiso 1 1 calc R
C11 C 0.1947(11) 0.7887(12) 0.7930(8) 0.063(3) Uani 1 1 d .
H11 H 0.1113 0.8264 0.8267 0.076 Uiso 1 1 calc R
C12 C 0.3233(12) 0.7712(12) 0.8278(9) 0.061(3) Uani 1 1 d .
H12 H 0.3277 0.7985 0.8862 0.073 Uiso 1 1 calc R
C13 C 0.5069(13) 0.7799(12) 0.2851(8) 0.064(3) Uani 1 1 d .
H13 H 0.4984 0.7615 0.2238 0.076 Uiso 1 1 calc R
C14 C 0.4672(15) 0.9098(12) 0.2952(9) 0.072(3) Uani 1 1 d .
H14 H 0.4336 0.9795 0.2412 0.087 Uiso 1 1 calc R
C15 C 0.4798(14) 0.9309(12) 0.3894(9) 0.068(3) Uani 1 1 d .
H15 H 0.4509 1.0164 0.3979 0.081 Uiso 1 1 calc R
C16 C 0.5306(10) 0.8360(8) 0.4675(6) 0.040(2) Uani 1 1 d .
H16 H 0.5395 0.8547 0.5287 0.048 Uiso 1 1 calc R
C17 C 0.5684(10) 0.7135(10) 0.4555(7) 0.048(2) Uani 1 1 d .
C18 C 0.6242(9) 0.6114(9) 0.5450(7) 0.041(2) Uani 1 1 d .
C19 C 0.7984(9) 0.4371(8) 0.6001(7) 0.0385(19) Uani 1 1 d .
C20 C 0.8916(9) 0.3204(9) 0.5789(7) 0.042(2) Uani 1 1 d .
C21 C 0.8940(12) 0.2027(10) 0.6562(8) 0.059(3) Uani 1 1 d .
H21 H 0.8352 0.1967 0.7206 0.071 Uiso 1 1 calc R
C22 C 0.9821(15) 0.0927(12) 0.6403(11) 0.083(4) Uani 1 1 d .
H22 H 0.9809 0.0092 0.6909 0.100 Uiso 1 1 calc R
C23 C 1.0755(14) 0.1123(13) 0.5429(12) 0.079(4) Uani 1 1 d .
H23 H 1.1440 0.0429 0.5307 0.095 Uiso 1 1 calc R
C24 C 1.0659(13) 0.2268(11) 0.4704(9) 0.063(3) Uani 1 1 d .
H24 H 1.1230 0.2342 0.4052 0.075 Uiso 1 1 calc R

loop_
_atom_site_aniso_label
_atom_site_aniso_U_11
_atom_site_aniso_U_22
_atom_site_aniso_U_33
_atom_site_aniso_U_23
_atom_site_aniso_U_13
_atom_site_aniso_U_12
Cd1 0.0316(5) 0.0643(6) 0.0440(5) -0.0144(3) -0.0104(3) -0.0008(3)
Cl1 0.0461(15) 0.0716(17) 0.0657(16) -0.0114(13) -0.0099(12) -0.0140(13)
Cl2 0.0604(17) 0.0829(18) 0.0451(14) -0.0249(12) 0.0003(11) -0.0229(14)
N1 0.031(4) 0.055(4) 0.045(4) -0.011(3) -0.012(3) 0.006(3)
N2 0.028(4) 0.046(4) 0.043(4) -0.007(3) -0.012(3) 0.002(3)
N3 0.022(4) 0.059(5) 0.058(5) -0.019(4) -0.010(3) 0.009(3)
N4 0.054(6) 0.097(7) 0.064(6) -0.026(5) -0.016(5) -0.005(5)
N5 0.040(4) 0.043(4) 0.048(4) -0.010(3) -0.011(3) -0.002(3)
N6 0.036(5) 0.075(6) 0.059(5) -0.021(4) -0.018(4) 0.004(4)
C1 0.042(6) 0.070(7) 0.054(6) -0.015(5) -0.017(5) 0.004(5)
C2 0.055(7) 0.088(8) 0.060(7) -0.017(6) -0.032(6) 0.002(6)
C3 0.029(6) 0.119(10) 0.075(8) -0.022(7) -0.028(5) 0.014(6)
C4 0.035(6) 0.088(8) 0.058(6) -0.028(5) -0.014(5) 0.007(5)
C5 0.021(4) 0.054(5) 0.049(5) -0.009(4) -0.015(4) 0.005(4)
C6 0.023(4) 0.049(5) 0.046(5) -0.007(4) -0.010(4) -0.004(4)
C7 0.029(5) 0.040(4) 0.057(5) -0.012(4) -0.015(4) -0.001(4)
C8 0.031(5) 0.049(5) 0.042(5) -0.006(4) -0.012(4) -0.003(4)
C9 0.035(6) 0.068(6) 0.062(6) -0.018(5) -0.019(5) -0.001(5)
C10 0.028(5) 0.082(8) 0.084(8) -0.017(6) -0.029(5) 0.010(5)
C11 0.030(5) 0.088(8) 0.062(7) -0.012(6) -0.011(5) 0.012(5)
C12 0.039(6) 0.085(8) 0.063(6) -0.033(6) -0.017(5) 0.017(5)
C13 0.057(7) 0.076(7) 0.057(6) -0.010(5) -0.026(5) -0.002(6)
C14 0.082(9) 0.067(7) 0.066(7) -0.005(6) -0.036(6) 0.003(6)
C15 0.075(8) 0.061(7) 0.067(7) -0.016(5) -0.022(6) 0.004(6)
C16 0.057(6) 0.036(4) 0.034(4) -0.016(3) -0.021(4) 0.006(4)
C17 0.037(5) 0.059(6) 0.041(5) 0.002(4) -0.015(4) -0.007(4)
C18 0.029(5) 0.054(5) 0.047(5) -0.015(4) -0.016(4) -0.005(4)
C19 0.026(5) 0.043(5) 0.045(5) -0.010(4) -0.007(4) -0.004(4)
C20 0.030(5) 0.050(5) 0.049(5) -0.015(4) -0.018(4) 0.004(4)
C21 0.050(6) 0.057(6) 0.056(6) -0.002(5) -0.007(5) 0.002(5)
C22 0.072(9) 0.060(7) 0.099(10) -0.002(7) -0.016(8) 0.012(6)
C23 0.053(8) 0.071(8) 0.118(11) -0.039(8) -0.018(7) 0.014(6)
C24 0.058(7) 0.069(7) 0.065(7) -0.029(6) -0.019(5) 0.015(6)

loop_
_atom_type_symbol
_atom_type_description
_atom_type_scat_dispersion_real
_atom_type_scat_dispersion_imag
_atom_type_scat_source
C C 0.0033 0.0016 'International Tables Vol C Tables 4.2.6.8 and 6.1.1.4'
H H 0.0000 0.0000 'International Tables Vol C Tables 4.2.6.8 and 6.1.1.4'
N N 0.0061 0.0033 'International Tables Vol C Tables 4.2.6.8 and 6.1.1.4'
Cl Cl 0.1484 0.1585 'International Tables Vol C Tables 4.2.6.8 and 6.1.1.4'
Cd Cd -0.8075 1.2024 'International Tables Vol C Tables 4.2.6.8 and 6.1.1.4'

loop_
_geom_angle_atom_site_label_1
_geom_angle_atom_site_label_2
_geom_angle_atom_site_label_3
_geom_angle
_geom_angle_site_symmetry_3
N2 Cd1 N1 68.8(2) .
N2 Cd1 N3 68.5(3) .
N1 Cd1 N3 136.9(3) .
N2 Cd1 Cl2 164.8(2) .
N1 Cd1 Cl2 110.22(19) .
N3 Cd1 Cl2 109.4(2) .
N2 Cd1 Cl1 93.7(2) .
N1 Cd1 Cl1 90.0(2) .
N3 Cd1 Cl1 98.1(2) .
Cl2 Cd1 Cl1 101.44(9) .
N2 Cd1 Cl2 81.24(19) 2_667
N1 Cd1 Cl2 88.1(2) 2_667
N3 Cd1 Cl2 80.2(2) 2_667
Cl2 Cd1 Cl2 83.60(9) 2_667
Cl1 Cd1 Cl2 174.96(8) 2_667
Cd1 Cl2 Cd1 96.40(9) 2_667
C5 N1 C1 120.0(8) .
C5 N1 Cd1 116.9(5) .
C1 N1 Cd1 118.8(6) .
C7 N2 C6 121.9(8) .
C7 N2 Cd1 118.7(6) .
C6 N2 Cd1 119.2(6) .
C8 N3 C12 119.5(8) .
C8 N3 Cd1 118.1(6) .
C12 N3 Cd1 118.8(7) .
C17 N4 C13 115.4(10) .
C18 N5 C19 119.5(8) .
C20 N6 C24 116.2(9) .
N1 C1 C2 121.3(10) .
N1 C1 H1 119.4 .
C2 C1 H1 119.4 .
C1 C2 C3 119.8(10) .
C1 C2 H2 120.1 .
C3 C2 H2 120.1 .
C2 C3 C4 119.1(10) .
C2 C3 H3 120.5 .
C4 C3 H3 120.5 .
C3 C4 C5 119.6(10) .
C3 C4 H4 120.2 .
C5 C4 H4 120.2 .
N1 C5 C4 120.1(8) .
N1 C5 C6 115.5(7) .
C4 C5 C6 124.3(9) .
N2 C6 C19 117.8(8) .
N2 C6 C5 115.4(8) .
C19 C6 C5 126.8(8) .
N2 C7 C18 117.5(8) .
N2 C7 C8 115.4(8) .
C18 C7 C8 127.0(8) .
N3 C8 C9 121.6(9) .
N3 C8 C7 115.3(8) .
C9 C8 C7 122.7(9) .
C10 C9 C8 120.4(10) .
C10 C9 H9 119.8 .
C8 C9 H9 119.8 .
C9 C10 C11 119.2(10) .
C9 C10 H10 120.4 .
C11 C10 H10 120.4 .
C12 C11 C10 117.2(10) .
C12 C11 H11 121.4 .
C10 C11 H11 121.4 .
C11 C12 N3 122.0(10) .
C11 C12 H12 119.0 .
N3 C12 H12 119.0 .
C14 C13 N4 120.6(10) .
C14 C13 H13 119.7 .
N4 C13 H13 119.7 .
C15 C14 C13 117.2(10) .
C15 C14 H14 121.4 .
C13 C14 H14 121.4 .
C16 C15 C14 123.7(11) .
C16 C15 H15 118.1 .
C14 C15 H15 118.1 .
C15 C16 C17 117.7(9) .
C15 C16 H16 121.2 .
C17 C16 H16 121.2 .
C16 C17 N4 125.4(9) .
C16 C17 C18 115.5(8) .
N4 C17 C18 119.1(9) .
N5 C18 C7 119.6(8) .
N5 C18 C17 117.9(8) .
C7 C18 C17 122.4(8) .
N5 C19 C6 119.3(8) .
N5 C19 C20 117.3(7) .
C6 C19 C20 123.4(8) .
N6 C20 C21 123.0(9) .
N6 C20 C19 118.3(8) .
C21 C20 C19 118.6(9) .
C20 C21 C22 120.4(11) .
C20 C21 H21 119.8 .
C22 C21 H21 119.8 .
C21 C22 C23 116.5(11) .
C21 C22 H22 121.8 .
C23 C22 H22 121.8 .
C24 C23 C22 120.2(11) .
C24 C23 H23 119.9 .
C22 C23 H23 119.9 .
C23 C24 N6 123.5(11) .
C23 C24 H24 118.2 .
N6 C24 H24 118.2 .

loop_
_geom_bond_atom_site_label_1
_geom_bond_atom_site_label_2
_geom_bond_distance
_geom_bond_site_symmetry_2
Cd1 N2 2.345(8) .
Cd1 N1 2.365(7) .
Cd1 N3 2.370(7) .
Cd1 Cl2 2.470(3) .
Cd1 Cl1 2.525(3) .
Cd1 Cl2 2.863(3) 2_667
Cl2 Cd1 2.863(3) 2_667
N1 C5 1.338(12) .
N1 C1 1.351(12) .
N2 C7 1.324(11) .
N2 C6 1.338(11) .
N3 C8 1.310(12) .
N3 C12 1.365(12) .
N4 C17 1.391(13) .
N4 C13 1.408(13) .
N5 C18 1.338(11) .
N5 C19 1.341(11) .
N6 C20 1.343(12) .
N6 C24 1.368(13) .
C1 C2 1.357(15) .
C1 H1 0.9300 .
C2 C3 1.367(17) .
C2 H2 0.9300 .
C3 C4 1.376(14) .
C3 H3 0.9300 .
C4 C5 1.387(13) .
C4 H4 0.9300 .
C5 C6 1.481(11) .
C6 C19 1.424(12) .
C7 C18 1.429(13) .
C7 C8 1.482(12) .
C8 C9 1.379(13) .
C9 C10 1.332(15) .
C9 H9 0.9300 .
C10 C11 1.435(16) .
C10 H10 0.9300 .
C11 C12 1.359(15) .
C11 H11 0.9300 .
C12 H12 0.9300 .
C13 C14 1.393(16) .
C13 H13 0.9300 .
C14 C15 1.393(17) .
C14 H14 0.9300 .
C15 C16 1.324(13) .
C15 H15 0.9300 .
C16 C17 1.326(13) .
C16 H16 0.9300 .
C17 C18 1.477(12) .
C19 C20 1.464(12) .
C20 C21 1.349(13) .
C21 C22 1.364(16) .
C21 H21 0.9300 .
C22 C23 1.416(18) .
C22 H22 0.9300 .
C23 C24 1.299(16) .
C23 H23 0.9300 .
C24 H24 0.9300 .

loop_
_geom_torsion_atom_site_label_1
_geom_torsion_atom_site_label_2
_geom_torsion_atom_site_label_3
_geom_torsion_atom_site_label_4
_geom_torsion
_geom_torsion_site_symmetry_1
_geom_torsion_site_symmetry_4
N2 Cd1 Cl2 Cd1 -2.1(7) . 2_667
N1 Cd1 Cl2 Cd1 -85.6(2) . 2_667
N3 Cd1 Cl2 Cd1 77.2(2) . 2_667
Cl1 Cd1 Cl2 Cd1 -179.88(8) . 2_667
Cl2 Cd1 Cl2 Cd1 0.0 2_667 2_667
N2 Cd1 N1 C5 15.3(6) . .
N3 Cd1 N1 C5 23.1(9) . .
Cl2 Cd1 N1 C5 179.1(6) . .
Cl1 Cd1 N1 C5 -78.7(7) . .
Cl2 Cd1 N1 C5 96.6(7) 2_667 .
N2 Cd1 N1 C1 172.0(8) . .
N3 Cd1 N1 C1 179.9(7) . .
Cl2 Cd1 N1 C1 -24.1(8) . .
Cl1 Cd1 N1 C1 78.0(7) . .
Cl2 Cd1 N1 C1 -106.6(7) 2_667 .
N1 Cd1 N2 C7 179.3(7) . .
N3 Cd1 N2 C7 5.0(6) . .
Cl2 Cd1 N2 C7 90.0(9) . .
Cl1 Cd1 N2 C7 -92.2(6) . .
Cl2 Cd1 N2 C7 87.9(6) 2_667 .
N1 Cd1 N2 C6 -4.5(6) . .
N3 Cd1 N2 C6 -178.8(7) . .
Cl2 Cd1 N2 C6 -93.8(9) . .
Cl1 Cd1 N2 C6 84.0(6) . .
Cl2 Cd1 N2 C6 -95.9(6) 2_667 .
N2 Cd1 N3 C8 8.2(6) . .
N1 Cd1 N3 C8 0.4(9) . .
Cl2 Cd1 N3 C8 -155.7(6) . .
Cl1 Cd1 N3 C8 99.1(7) . .
Cl2 Cd1 N3 C8 -76.1(7) 2_667 .
N2 Cd1 N3 C12 166.8(8) . .
N1 Cd1 N3 C12 159.0(7) . .
Cl2 Cd1 N3 C12 2.9(8) . .
Cl1 Cd1 N3 C12 -102.3(8) . .
Cl2 Cd1 N3 C12 82.5(8) 2_667 .
C5 N1 C1 C2 0.4(16) . .
Cd1 N1 C1 C2 -155.6(9) . .
N1 C1 C2 C3 3.0(18) . .
C1 C2 C3 C4 -3(2) . .
C2 C3 C4 C5 0.2(19) . .
C1 N1 C5 C4 -3.4(14) . .
Cd1 N1 C5 C4 153.0(8) . .
C1 N1 C5 C6 179.8(9) . .
Cd1 N1 C5 C6 -23.7(10) . .
C3 C4 C5 N1 3.2(17) . .
C3 C4 C5 C6 179.6(11) . .
C7 N2 C6 C19 -7.6(12) . .
Cd1 N2 C6 C19 176.4(6) . .
C7 N2 C6 C5 170.6(8) . .
Cd1 N2 C6 C5 -5.5(10) . .
N1 C5 C6 N2 19.4(12) . .
C4 C5 C6 N2 -157.2(9) . .
N1 C5 C6 C19 -162.7(8) . .
C4 C5 C6 C19 20.7(15) . .
C6 N2 C7 C18 -11.2(13) . .
Cd1 N2 C7 C18 164.8(6) . .
C6 N2 C7 C8 167.8(8) . .
Cd1 N2 C7 C8 -16.1(10) . .
C12 N3 C8 C9 -4.2(14) . .
Cd1 N3 C8 C9 154.3(8) . .
C12 N3 C8 C7 -177.5(9) . .
Cd1 N3 C8 C7 -19.0(10) . .
N2 C7 C8 N3 23.2(11) . .
C18 C7 C8 N3 -157.9(8) . .
N2 C7 C8 C9 -150.1(9) . .
C18 C7 C8 C9 28.9(14) . .
N3 C8 C9 C10 1.3(16) . .
C7 C8 C9 C10 174.1(10) . .
C8 C9 C10 C11 1.9(17) . .
C9 C10 C11 C12 -2.2(17) . .
C10 C11 C12 N3 -0.7(18) . .
C8 N3 C12 C11 3.8(17) . .
Cd1 N3 C12 C11 -154.5(9) . .
C17 N4 C13 C14 0.2(16) . .
N4 C13 C14 C15 -1.2(19) . .
C13 C14 C15 C16 2(2) . .
C14 C15 C16 C17 -1.5(19) . .
C15 C16 C17 N4 0.4(17) . .
C15 C16 C17 C18 -179.9(9) . .
C13 N4 C17 C16 0.2(15) . .
C13 N4 C17 C18 -179.4(9) . .
C19 N5 C18 C7 -9.7(12) . .
C19 N5 C18 C17 167.0(8) . .
N2 C7 C18 N5 20.5(12) . .
C8 C7 C18 N5 -158.5(8) . .
N2 C7 C18 C17 -156.0(8) . .
C8 C7 C18 C17 25.0(14) . .
C16 C17 C18 N5 -147.5(9) . .
N4 C17 C18 N5 32.1(13) . .
C16 C17 C18 C7 29.0(13) . .
N4 C17 C18 C7 -151.4(9) . .
C18 N5 C19 C6 -9.6(12) . .
C18 N5 C19 C20 171.0(8) . .
N2 C6 C19 N5 18.6(12) . .
C5 C6 C19 N5 -159.3(9) . .
N2 C6 C19 C20 -162.0(8) . .
C5 C6 C19 C20 20.1(13) . .
C24 N6 C20 C21 0.6(14) . .
C24 N6 C20 C19 177.2(9) . .
N5 C19 C20 N6 44.3(12) . .
C6 C19 C20 N6 -135.0(9) . .
N5 C19 C20 C21 -138.9(9) . .
C6 C19 C20 C21 41.7(13) . .
N6 C20 C21 C22 -1.7(17) . .
C19 C20 C21 C22 -178.3(11) . .
C20 C21 C22 C23 4.2(19) . .
C21 C22 C23 C24 -6(2) . .
C22 C23 C24 N6 5(2) . .
C20 N6 C24 C23 -2.5(17) . .
